data_7055115
loop_
_publ_author_name
'Li, Jie'
'Xi, Teng'
'Yan, Biao'
'Guan, Yulei'
'Yang, Mingyan'
'Song, Jirong'
'Ma, Haixia'

_publ_section_title
;
 Synergistic actions between tebuconazole ligand and Cu(ii) cation:
 reasons for the enhanced antifungal activity of four Cu(ii) complexes
 based on the fungicide tebuconazole
;
_journal_issue 12
_journal_name_full 'New J. Chem.'
_journal_page_first 9550
_journal_paper_doi 10.1039/C5NJ01845E
_journal_volume 39
_journal_year 2015
_chemical_formula_sum 'C70 H108 Cl6 Cu N14 O9'
_chemical_formula_weight 1565.94
_chemical_name_systematic
; 
 ? 
;
_space_group_IT_number 15
_symmetry_cell_setting monoclinic
_symmetry_space_group_name_Hall '-C 2yc'
_symmetry_space_group_name_H-M 'C 1 2/c 1'
_atom_sites_solution_hydrogens geom
_atom_sites_solution_primary direct
_atom_sites_solution_secondary difmap
_audit_block_doi 10.5517/cc10cc5x
_audit_creation_method SHELXL-97
_audit_update_record
;
2015-09-08 deposited with the CCDC.
2015-09-22 downloaded from the CCDC.
;
_cell_angle_alpha 90.00
_cell_angle_beta 101.368(2)
_cell_angle_gamma 90.00
_cell_formula_units_Z 4
_cell_length_a 25.8681(18)
_cell_length_b 19.8556(18)
_cell_length_c 16.2770(13)
_cell_measurement_reflns_used 3265
_cell_measurement_temperature 296(2)
_cell_measurement_theta_max 21.13
_cell_measurement_theta_min 2.42
_cell_volume 8196.3(11)
_computing_cell_refinement 'Bruker SAINT'
_computing_data_collection 'Bruker SMART APEX II'
_computing_data_reduction 'Bruker SAINT'
_computing_molecular_graphics SHELXTL
_computing_publication_material SHELXTL
_computing_structure_refinement 'SHELXL-97 (Sheldrick, 2008)'
_computing_structure_solution 'SHELXS-97 (Sheldrick, 2008)'
_diffrn_ambient_temperature 296(2)
_diffrn_measured_fraction_theta_full 0.999
_diffrn_measured_fraction_theta_max 0.999
_diffrn_measurement_device_type 'Bruker APEX II area detector'
_diffrn_measurement_method '\f and \w scans'
_diffrn_radiation_monochromator graphite
_diffrn_radiation_source 'fine-focus sealed tube'
_diffrn_radiation_type MoK\a
_diffrn_radiation_wavelength 0.71073
_diffrn_reflns_av_R_equivalents 0.0579
_diffrn_reflns_av_sigmaI/netI 0.0729
_diffrn_reflns_limit_h_max 27
_diffrn_reflns_limit_h_min -30
_diffrn_reflns_limit_k_max 18
_diffrn_reflns_limit_k_min -23
_diffrn_reflns_limit_l_max 18
_diffrn_reflns_limit_l_min -19
_diffrn_reflns_number 20293
_diffrn_reflns_theta_full 25.10
_diffrn_reflns_theta_max 25.10
_diffrn_reflns_theta_min 1.30
_exptl_absorpt_coefficient_mu 0.522
_exptl_absorpt_correction_T_max 0.9306
_exptl_absorpt_correction_T_min 0.8264
_exptl_absorpt_correction_type multi-scan
_exptl_absorpt_process_details
;
Agilent (2011). CrysAlis PRO. Agilent Technologies, Yarnton,
Oxfordshire, England.
;
_exptl_crystal_colour blue
_exptl_crystal_density_diffrn 1.269
_exptl_crystal_density_method 'not measured'
_exptl_crystal_description block
_exptl_crystal_F_000 3316
_exptl_crystal_size_max 0.38
_exptl_crystal_size_mid 0.21
_exptl_crystal_size_min 0.14
_refine_diff_density_max 0.582
_refine_diff_density_min -0.716
_refine_diff_density_rms 0.077
_refine_ls_extinction_coef 0.00199(12)
_refine_ls_extinction_expression Fc^*^=kFc[1+0.001xFc^2^\l^3^/sin(2\q)]^-1/4^
_refine_ls_extinction_method SHELXL
_refine_ls_goodness_of_fit_ref 1.242
_refine_ls_hydrogen_treatment mixed
_refine_ls_matrix_type full
_refine_ls_number_parameters 473
_refine_ls_number_reflns 7291
_refine_ls_number_restraints 3
_refine_ls_restrained_S_all 1.242
_refine_ls_R_factor_all 0.1428
_refine_ls_R_factor_gt 0.0717
_refine_ls_shift/su_max 0.001
_refine_ls_shift/su_mean 0.000
_refine_ls_structure_factor_coef Fsqd
_refine_ls_weighting_details 'calc w=1/[\s^2^(Fo^2^)+(0.0361P)^2^+16.0939P] where P=(Fo^2^+2Fc^2^)/3'
_refine_ls_weighting_scheme calc
_refine_ls_wR_factor_gt 0.1472
_refine_ls_wR_factor_ref 0.1822
_reflns_number_gt 3527
_reflns_number_total 7291
_reflns_threshold_expression >2sigma(I)
_cod_data_source_file c5nj01845e1.cif
_cod_data_source_block 3
_cod_depositor_comments 'Adding full bibliography for 7055115--7055118.cif.'
_cod_original_sg_symbol_H-M C2/c
_cod_database_code 7055115

loop_
_symmetry_equiv_pos_as_xyz
'x, y, z'
'-x, y, -z+1/2'
'x+1/2, y+1/2, z'
'-x+1/2, y+1/2, -z+1/2'
'-x, -y, -z'
'x, -y, z-1/2'
'-x+1/2, -y+1/2, -z'
'x+1/2, -y+1/2, z-1/2'

loop_
_atom_site_label
_atom_site_type_symbol
_atom_site_fract_x
_atom_site_fract_y
_atom_site_fract_z
_atom_site_U_iso_or_equiv
_atom_site_adp_type
_atom_site_occupancy
_atom_site_symmetry_multiplicity
_atom_site_calc_flag
_atom_site_refinement_flags
Cu Cu 1.0000 0.0000 1.0000 0.0588(3) Uani 1 2 d S
N1 N 0.99794(16) 0.0932(2) 1.0442(3) 0.0604(11) Uani 1 1 d .
N2 N 1.00177(17) 0.2017(2) 1.0634(3) 0.0652(12) Uani 1 1 d .
N3 N 0.99018(19) 0.1765(2) 1.1354(3) 0.0758(14) Uani 1 1 d .
N4 N 0.93181(16) 0.01685(19) 0.9165(3) 0.0570(11) Uani 1 1 d .
N5 N 0.87197(17) 0.0483(2) 0.8107(3) 0.0566(11) Uani 1 1 d .
N6 N 0.84430(19) 0.0286(3) 0.8695(3) 0.0807(15) Uani 1 1 d .
N7 N 0.8196(3) 0.5586(3) 0.1850(4) 0.0960(18) Uani 1 1 d .
O1 O 1.09253(15) 0.2785(2) 1.0132(2) 0.0818(12) Uani 1 1 d .
H1 H 1.0724 0.2789 0.9675 0.123 Uiso 1 1 calc R
O2 O 0.90270(13) 0.16302(16) 0.7097(2) 0.0627(10) Uani 1 1 d .
H2 H 0.9134 0.1315 0.6851 0.094 Uiso 1 1 calc R
O3 O 0.9034(2) 0.5684(3) 0.2551(4) 0.131(2) Uani 1 1 d .
O1W O 0.0332(2) 0.2621(2) 0.8551(3) 0.1081(15) Uani 1 1 d D
O2W O 0.0000 0.3714(3) 0.7500 0.112(2) Uani 1 2 d SD
C12 C 1.1265(2) 0.1265(3) 1.2701(4) 0.0779(17) Uani 1 1 d .
H12 H 1.0922 0.1140 1.2462 0.093 Uiso 1 1 calc R
C11 C 1.1505(3) 0.0978(3) 1.3445(4) 0.0848(19) Uani 1 1 d .
H11 H 1.1326 0.0662 1.3704 0.102 Uiso 1 1 calc R
C10 C 1.2007(3) 0.1157(3) 1.3802(4) 0.090(2) Uani 1 1 d .
C9 C 1.2265(3) 0.1629(4) 1.3432(5) 0.120(3) Uani 1 1 d .
H9 H 1.2605 0.1761 1.3682 0.144 Uiso 1 1 calc R
C8 C 1.2022(3) 0.1910(3) 1.2687(5) 0.104(2) Uani 1 1 d .
H8 H 1.2203 0.2230 1.2437 0.125 Uiso 1 1 calc R
C7 C 1.1519(2) 0.1735(3) 1.2298(4) 0.0678(15) Uani 1 1 d .
C6 C 1.1259(2) 0.2037(3) 1.1487(4) 0.0739(16) Uani 1 1 d .
H6A H 1.1022 0.1707 1.1172 0.089 Uiso 1 1 calc R
H6B H 1.1525 0.2145 1.1163 0.089 Uiso 1 1 calc R
C5 C 1.0946(2) 0.2676(3) 1.1594(3) 0.0674(15) Uani 1 1 d .
H5A H 1.0692 0.2570 1.1941 0.081 Uiso 1 1 calc R
H5B H 1.1187 0.3009 1.1891 0.081 Uiso 1 1 calc R
C4 C 1.0648(2) 0.2993(2) 1.0763(3) 0.0608(14) Uani 1 1 d .
C3 C 1.0080(2) 0.2741(2) 1.0537(4) 0.0700(16) Uani 1 1 d .
H3A H 0.9873 0.2973 1.0886 0.084 Uiso 1 1 calc R
H3B H 0.9937 0.2862 0.9959 0.084 Uiso 1 1 calc R
C1 C 1.0062(2) 0.1523(3) 1.0104(4) 0.0616(14) Uani 1 1 d .
H1A H 1.0139 0.1581 0.9574 0.074 Uiso 1 1 calc R
C2 C 0.9887(2) 0.1115(3) 1.1209(4) 0.0713(16) Uani 1 1 d .
H2A H 0.9819 0.0803 1.1600 0.086 Uiso 1 1 calc R
C13 C 1.0639(2) 0.3775(3) 1.0811(4) 0.0802(18) Uani 1 1 d .
C14 C 1.0319(3) 0.4071(3) 0.9983(5) 0.103(2) Uani 1 1 d .
H15A H 0.9954 0.3954 0.9931 0.155 Uiso 1 1 calc R
H15B H 1.0449 0.3889 0.9517 0.155 Uiso 1 1 calc R
H15C H 1.0355 0.4552 0.9989 0.155 Uiso 1 1 calc R
C15 C 1.1206(3) 0.4047(3) 1.0916(5) 0.113(3) Uani 1 1 d .
H17A H 1.1198 0.4531 1.0894 0.170 Uiso 1 1 calc R
H17B H 1.1365 0.3878 1.0472 0.170 Uiso 1 1 calc R
H17C H 1.1408 0.3904 1.1446 0.170 Uiso 1 1 calc R
C16 C 1.0398(3) 0.4028(3) 1.1531(5) 0.112(3) Uani 1 1 d .
H16A H 1.0032 0.3909 1.1433 0.168 Uiso 1 1 calc R
H16B H 1.0434 0.4508 1.1571 0.168 Uiso 1 1 calc R
H16C H 1.0578 0.3826 1.2044 0.168 Uiso 1 1 calc R
C28 C 0.8840(3) 0.3219(4) 0.9125(5) 0.097(2) Uani 1 1 d .
H28 H 0.8926 0.3367 0.8627 0.116 Uiso 1 1 calc R
C27 C 0.8770(3) 0.3690(4) 0.9740(8) 0.128(4) Uani 1 1 d .
H27 H 0.8796 0.4150 0.9649 0.154 Uiso 1 1 calc R
C26 C 0.8665(4) 0.3457(6) 1.0456(7) 0.131(4) Uani 1 1 d .
C25 C 0.8611(3) 0.2816(6) 1.0590(5) 0.129(3) Uani 1 1 d .
H25 H 0.8533 0.2671 1.1096 0.155 Uiso 1 1 calc R
C24 C 0.8668(3) 0.2357(4) 0.9995(5) 0.100(2) Uani 1 1 d .
H24 H 0.8627 0.1902 1.0099 0.120 Uiso 1 1 calc R
C23 C 0.8782(2) 0.2547(3) 0.9256(4) 0.0747(17) Uani 1 1 d .
C22 C 0.8874(3) 0.2032(4) 0.8618(4) 0.117(3) Uani 1 1 d .
H22A H 0.9162 0.2184 0.8362 0.141 Uiso 1 1 calc R
H22B H 0.8981 0.1611 0.8903 0.141 Uiso 1 1 calc R
C21 C 0.8400(2) 0.1907(3) 0.7942(3) 0.0655(15) Uani 1 1 d .
H21A H 0.8251 0.2340 0.7746 0.079 Uiso 1 1 calc R
H21B H 0.8139 0.1673 0.8190 0.079 Uiso 1 1 calc R
C20 C 0.8487(2) 0.1501(2) 0.7179(3) 0.0587(13) Uani 1 1 d .
C19 C 0.8434(2) 0.0741(2) 0.7311(3) 0.0591(13) Uani 1 1 d .
H19A H 0.8063 0.0636 0.7264 0.071 Uiso 1 1 calc R
H19B H 0.8556 0.0506 0.6863 0.071 Uiso 1 1 calc R
C17 C 0.9232(2) 0.0408(2) 0.8389(3) 0.0579(13) Uani 1 1 d .
H17 H 0.9492 0.0509 0.8089 0.069 Uiso 1 1 calc R
H18 H 0.8751 -0.0050 0.9818 0.069 Uiso 1 1 d R
C29 C 0.8104(2) 0.1723(3) 0.6354(3) 0.0644(15) Uani 1 1 d .
C30 C 0.8233(2) 0.1362(3) 0.5584(4) 0.0888(19) Uani 1 1 d .
H30A H 0.8191 0.0885 0.5640 0.133 Uiso 1 1 calc R
H30B H 0.8591 0.1459 0.5542 0.133 Uiso 1 1 calc R
H30C H 0.7999 0.1518 0.5088 0.133 Uiso 1 1 calc R
C31 C 0.7530(2) 0.1576(3) 0.6396(4) 0.0831(18) Uani 1 1 d .
H31A H 0.7461 0.1729 0.6923 0.125 Uiso 1 1 calc R
H31B H 0.7467 0.1099 0.6345 0.125 Uiso 1 1 calc R
H31C H 0.7301 0.1805 0.5947 0.125 Uiso 1 1 calc R
C32 C 0.8165(2) 0.2479(3) 0.6202(4) 0.090(2) Uani 1 1 d .
H32A H 0.7984 0.2591 0.5646 0.134 Uiso 1 1 calc R
H32B H 0.8532 0.2586 0.6263 0.134 Uiso 1 1 calc R
H32C H 0.8017 0.2731 0.6603 0.134 Uiso 1 1 calc R
C33 C 0.8684(4) 0.5745(4) 0.1926(7) 0.130(3) Uani 1 1 d .
H33 H 0.8784 0.5928 0.1454 0.156 Uiso 1 1 calc R
C34 C 0.7818(4) 0.5679(5) 0.1092(6) 0.182(5) Uani 1 1 d .
H34A H 0.7572 0.6023 0.1172 0.273 Uiso 1 1 calc R
H34B H 0.7632 0.5265 0.0941 0.273 Uiso 1 1 calc R
H34C H 0.7995 0.5812 0.0652 0.273 Uiso 1 1 calc R
C35 C 0.8010(4) 0.5278(5) 0.2529(7) 0.177(4) Uani 1 1 d .
H35A H 0.7730 0.5545 0.2669 0.266 Uiso 1 1 calc R
H35B H 0.8293 0.5248 0.3007 0.266 Uiso 1 1 calc R
H35C H 0.7881 0.4835 0.2367 0.266 Uiso 1 1 calc R
Cl1 Cl 1.23065(9) 0.07858(14) 1.47329(16) 0.1587(11) Uani 1 1 d .
Cl3 Cl 0.94752(5) -0.04547(7) 1.12167(9) 0.0681(4) Uani 1 1 d .
Cl2 Cl 0.85978(15) 0.40347(19) 1.1228(2) 0.288(3) Uani 1 1 d .
C18 C 0.8818(2) 0.0109(3) 0.9310(4) 0.0795(18) Uani 1 1 d .
H3W H 0.024(2) 0.400(3) 0.746(5) 0.119 Uiso 1 1 d D
H1W H 0.046(3) 0.233(3) 0.825(4) 0.119 Uiso 1 1 d D
H2W H 0.031(3) 0.3007(19) 0.831(4) 0.119 Uiso 1 1 d D

loop_
_atom_site_aniso_label
_atom_site_aniso_U_11
_atom_site_aniso_U_22
_atom_site_aniso_U_33
_atom_site_aniso_U_23
_atom_site_aniso_U_13
_atom_site_aniso_U_12
Cu 0.0620(6) 0.0489(5) 0.0619(6) 0.0026(4) 0.0038(5) -0.0006(4)
N1 0.067(3) 0.054(3) 0.059(3) 0.006(2) 0.010(2) -0.001(2)
N2 0.067(3) 0.049(3) 0.079(4) -0.002(3) 0.014(3) -0.001(2)
N3 0.092(4) 0.067(3) 0.073(4) -0.008(3) 0.026(3) -0.009(3)
N4 0.058(3) 0.050(3) 0.062(3) 0.001(2) 0.010(2) -0.005(2)
N5 0.060(3) 0.059(3) 0.048(3) 0.008(2) 0.004(2) 0.001(2)
N6 0.064(3) 0.110(4) 0.068(4) 0.021(3) 0.015(3) 0.000(3)
N7 0.097(5) 0.078(4) 0.109(5) 0.003(3) 0.011(4) 0.002(3)
O1 0.083(3) 0.091(3) 0.073(3) 0.004(3) 0.018(2) 0.021(2)
O2 0.056(2) 0.060(2) 0.072(3) -0.0051(19) 0.0148(19) 0.0000(18)
O3 0.095(4) 0.123(4) 0.164(6) -0.016(4) 0.000(4) 0.006(3)
O1W 0.132(4) 0.104(4) 0.083(4) -0.007(3) 0.010(3) 0.029(4)
O2W 0.099(6) 0.088(5) 0.138(6) 0.000 -0.002(5) 0.000
C12 0.071(4) 0.081(4) 0.078(5) 0.003(4) 0.006(4) -0.011(3)
C11 0.094(5) 0.073(4) 0.093(5) 0.009(4) 0.030(4) -0.007(4)
C10 0.070(4) 0.097(5) 0.098(5) 0.042(4) 0.007(4) 0.011(4)
C9 0.068(4) 0.157(7) 0.121(7) 0.070(6) -0.012(4) -0.022(5)
C8 0.071(4) 0.121(6) 0.112(6) 0.053(5) -0.003(4) -0.022(4)
C7 0.069(4) 0.063(4) 0.071(4) 0.003(3) 0.013(3) 0.007(3)
C6 0.074(4) 0.072(4) 0.074(4) 0.003(3) 0.009(3) 0.015(3)
C5 0.071(4) 0.059(3) 0.068(4) -0.005(3) 0.005(3) 0.003(3)
C4 0.061(3) 0.054(3) 0.065(4) -0.004(3) 0.005(3) 0.004(3)
C3 0.068(4) 0.047(3) 0.090(5) -0.006(3) 0.002(3) -0.001(3)
C1 0.070(4) 0.050(3) 0.061(4) -0.002(3) 0.005(3) -0.001(3)
C2 0.076(4) 0.067(4) 0.071(4) 0.002(3) 0.016(3) -0.010(3)
C13 0.075(4) 0.049(3) 0.111(6) -0.004(3) 0.005(4) -0.004(3)
C14 0.099(5) 0.059(4) 0.144(7) 0.015(4) 0.005(5) 0.001(4)
C15 0.087(5) 0.082(5) 0.160(8) 0.006(5) -0.003(5) -0.024(4)
C16 0.123(6) 0.073(4) 0.138(7) -0.036(4) 0.021(5) 0.009(4)
C28 0.089(5) 0.104(6) 0.091(6) 0.017(5) 0.003(4) 0.001(4)
C27 0.119(7) 0.063(5) 0.175(10) -0.005(6) -0.037(7) 0.012(4)
C26 0.134(8) 0.121(8) 0.116(8) -0.062(7) -0.030(6) 0.054(7)
C25 0.144(8) 0.162(9) 0.084(6) -0.024(7) 0.030(5) 0.024(7)
C24 0.129(6) 0.087(5) 0.084(6) -0.007(4) 0.019(5) -0.002(4)
C23 0.068(4) 0.078(4) 0.075(5) -0.022(4) 0.007(3) 0.006(3)
C22 0.096(5) 0.154(7) 0.091(6) -0.064(5) -0.006(4) 0.031(5)
C21 0.067(4) 0.068(3) 0.059(4) -0.015(3) 0.006(3) 0.006(3)
C20 0.055(3) 0.058(3) 0.061(4) -0.003(3) 0.008(3) 0.004(3)
C19 0.064(3) 0.059(3) 0.052(3) -0.001(3) 0.006(3) 0.001(3)
C17 0.050(3) 0.058(3) 0.064(4) 0.006(3) 0.007(3) 0.003(3)
C29 0.061(3) 0.067(4) 0.063(4) 0.003(3) 0.005(3) 0.012(3)
C30 0.094(5) 0.106(5) 0.063(4) -0.008(4) 0.009(4) 0.022(4)
C31 0.055(4) 0.102(5) 0.087(5) 0.001(4) 0.001(3) 0.009(3)
C32 0.099(5) 0.077(4) 0.087(5) 0.019(4) 0.003(4) 0.016(4)
C33 0.124(8) 0.100(6) 0.164(11) -0.015(6) 0.025(7) 0.013(6)
C34 0.207(10) 0.152(8) 0.139(9) -0.008(7) -0.086(8) 0.000(7)
C35 0.145(9) 0.207(11) 0.184(11) 0.044(9) 0.044(8) -0.007(8)
Cl1 0.1191(17) 0.204(2) 0.143(2) 0.1022(19) 0.0007(15) 0.0110(16)
Cl3 0.0674(9) 0.0686(9) 0.0693(10) 0.0094(7) 0.0160(7) -0.0079(7)
Cl2 0.280(4) 0.309(4) 0.217(3) -0.201(3) -0.097(3) 0.171(3)
C18 0.067(4) 0.095(5) 0.077(5) 0.019(4) 0.015(3) -0.006(3)

loop_
_atom_type_symbol
_atom_type_description
_atom_type_scat_dispersion_real
_atom_type_scat_dispersion_imag
_atom_type_scat_source
C C 0.0033 0.0016 'International Tables Vol C Tables 4.2.6.8 and 6.1.1.4'
H H 0.0000 0.0000 'International Tables Vol C Tables 4.2.6.8 and 6.1.1.4'
N N 0.0061 0.0033 'International Tables Vol C Tables 4.2.6.8 and 6.1.1.4'
O O 0.0106 0.0060 'International Tables Vol C Tables 4.2.6.8 and 6.1.1.4'
Cu Cu 0.3201 1.2651 'International Tables Vol C Tables 4.2.6.8 and 6.1.1.4'
Cl Cl 0.1484 0.1585 'International Tables Vol C Tables 4.2.6.8 and 6.1.1.4'

loop_
_geom_angle_atom_site_label_1
_geom_angle_atom_site_label_2
_geom_angle_atom_site_label_3
_geom_angle
_geom_angle_site_symmetry_1
_geom_angle_site_symmetry_3
N1 Cu N1 180.000(1) 5_757 .
N1 Cu N4 89.60(16) 5_757 .
N1 Cu N4 90.40(16) . .
N1 Cu N4 90.40(16) 5_757 5_757
N1 Cu N4 89.60(16) . 5_757
N4 Cu N4 180.000(1) . 5_757
N1 Cu Cl3 90.40(13) 5_757 .
N1 Cu Cl3 89.60(13) . .
N4 Cu Cl3 92.78(12) . .
N4 Cu Cl3 87.22(12) 5_757 .
N1 Cu Cl3 89.60(13) 5_757 5_757
N1 Cu Cl3 90.40(13) . 5_757
N4 Cu Cl3 87.22(12) . 5_757
N4 Cu Cl3 92.78(12) 5_757 5_757
Cl3 Cu Cl3 180.000(1) . 5_757
C1 N1 C2 102.3(4) . .
C1 N1 Cu 130.8(4) . .
C2 N1 Cu 126.9(4) . .
C1 N2 N3 110.5(4) . .
C1 N2 C3 129.3(5) . .
N3 N2 C3 120.2(5) . .
C2 N3 N2 102.2(4) . .
C17 N4 C18 102.0(4) . .
C17 N4 Cu 131.1(4) . .
C18 N4 Cu 126.7(4) . .
C17 N5 N6 110.7(4) . .
C17 N5 C19 130.4(5) . .
N6 N5 C19 118.8(4) . .
C18 N6 N5 101.7(4) . .
C33 N7 C34 123.0(9) . .
C33 N7 C35 120.5(8) . .
C34 N7 C35 116.5(8) . .
C4 O1 H1 109.5 . .
C20 O2 H2 109.5 . .
H1W O1W H2W 110(7) . .
C11 C12 C7 121.7(6) . .
C11 C12 H12 119.2 . .
C7 C12 H12 119.2 . .
C12 C11 C10 119.8(6) . .
C12 C11 H11 120.1 . .
C10 C11 H11 120.1 . .
C9 C10 C11 120.0(6) . .
C9 C10 Cl1 120.7(6) . .
C11 C10 Cl1 119.3(5) . .
C10 C9 C8 119.6(6) . .
C10 C9 H9 120.2 . .
C8 C9 H9 120.2 . .
C7 C8 C9 122.2(6) . .
C7 C8 H8 118.9 . .
C9 C8 H8 118.9 . .
C8 C7 C12 116.6(6) . .
C8 C7 C6 122.0(6) . .
C12 C7 C6 121.4(6) . .
C7 C6 C5 113.0(5) . .
C7 C6 H6A 109.0 . .
C5 C6 H6A 109.0 . .
C7 C6 H6B 109.0 . .
C5 C6 H6B 109.0 . .
H6A C6 H6B 107.8 . .
C4 C5 C6 114.7(4) . .
C4 C5 H5A 108.6 . .
C6 C5 H5A 108.6 . .
C4 C5 H5B 108.6 . .
C6 C5 H5B 108.6 . .
H5A C5 H5B 107.6 . .
O1 C4 C3 109.2(4) . .
O1 C4 C5 106.1(4) . .
C3 C4 C5 111.5(5) . .
O1 C4 C13 109.8(5) . .
C3 C4 C13 108.5(4) . .
C5 C4 C13 111.8(5) . .
N2 C3 C4 114.8(4) . .
N2 C3 H3A 108.6 . .
C4 C3 H3A 108.6 . .
N2 C3 H3B 108.6 . .
C4 C3 H3B 108.6 . .
H3A C3 H3B 107.6 . .
N2 C1 N1 110.0(5) . .
N2 C1 H1A 125.0 . .
N1 C1 H1A 125.0 . .
N3 C2 N1 115.0(5) . .
N3 C2 H2A 122.5 . .
N1 C2 H2A 122.5 . .
C16 C13 C15 109.0(6) . .
C16 C13 C14 108.4(5) . .
C15 C13 C14 107.3(5) . .
C16 C13 C4 112.3(5) . .
C15 C13 C4 109.5(5) . .
C14 C13 C4 110.2(5) . .
C13 C14 H15A 109.5 . .
C13 C14 H15B 109.5 . .
H15A C14 H15B 109.5 . .
C13 C14 H15C 109.5 . .
H15A C14 H15C 109.5 . .
H15B C14 H15C 109.5 . .
C13 C15 H17A 109.5 . .
C13 C15 H17B 109.5 . .
H17A C15 H17B 109.5 . .
C13 C15 H17C 109.5 . .
H17A C15 H17C 109.5 . .
H17B C15 H17C 109.5 . .
C13 C16 H16A 109.5 . .
C13 C16 H16B 109.5 . .
H16A C16 H16B 109.5 . .
C13 C16 H16C 109.5 . .
H16A C16 H16C 109.5 . .
H16B C16 H16C 109.5 . .
C23 C28 C27 120.3(7) . .
C23 C28 H28 119.8 . .
C27 C28 H28 119.8 . .
C26 C27 C28 118.0(8) . .
C26 C27 H27 121.0 . .
C28 C27 H27 121.0 . .
C25 C26 C27 122.2(9) . .
C25 C26 Cl2 119.6(11) . .
C27 C26 Cl2 118.1(10) . .
C26 C25 C24 120.3(9) . .
C26 C25 H25 119.9 . .
C24 C25 H25 119.9 . .
C23 C24 C25 121.6(7) . .
C23 C24 H24 119.2 . .
C25 C24 H24 119.2 . .
C24 C23 C28 117.6(6) . .
C24 C23 C22 121.2(7) . .
C28 C23 C22 121.2(7) . .
C21 C22 C23 113.6(5) . .
C21 C22 H22A 108.8 . .
C23 C22 H22A 108.8 . .
C21 C22 H22B 108.8 . .
C23 C22 H22B 108.8 . .
H22A C22 H22B 107.7 . .
C22 C21 C20 116.9(4) . .
C22 C21 H21A 108.1 . .
C20 C21 H21A 108.1 . .
C22 C21 H21B 108.1 . .
C20 C21 H21B 108.1 . .
H21A C21 H21B 107.3 . .
O2 C20 C19 107.5(4) . .
O2 C20 C21 106.2(4) . .
C19 C20 C21 111.8(4) . .
O2 C20 C29 109.2(4) . .
C19 C20 C29 109.7(4) . .
C21 C20 C29 112.1(4) . .
N5 C19 C20 115.3(4) . .
N5 C19 H19A 108.4 . .
C20 C19 H19A 108.4 . .
N5 C19 H19B 108.4 . .
C20 C19 H19B 108.4 . .
H19A C19 H19B 107.5 . .
N5 C17 N4 109.9(5) . .
N5 C17 H17 125.1 . .
N4 C17 H17 125.1 . .
C31 C29 C30 108.5(5) . .
C31 C29 C32 109.1(5) . .
C30 C29 C32 106.1(5) . .
C31 C29 C20 111.4(5) . .
C30 C29 C20 111.4(4) . .
C32 C29 C20 110.2(5) . .
C29 C30 H30A 109.5 . .
C29 C30 H30B 109.5 . .
H30A C30 H30B 109.5 . .
C29 C30 H30C 109.5 . .
H30A C30 H30C 109.5 . .
H30B C30 H30C 109.5 . .
C29 C31 H31A 109.5 . .
C29 C31 H31B 109.5 . .
H31A C31 H31B 109.5 . .
C29 C31 H31C 109.5 . .
H31A C31 H31C 109.5 . .
H31B C31 H31C 109.5 . .
C29 C32 H32A 109.5 . .
C29 C32 H32B 109.5 . .
H32A C32 H32B 109.5 . .
C29 C32 H32C 109.5 . .
H32A C32 H32C 109.5 . .
H32B C32 H32C 109.5 . .
O3 C33 N7 127.3(11) . .
O3 C33 H33 116.3 . .
N7 C33 H33 116.3 . .
N7 C34 H34A 109.5 . .
N7 C34 H34B 109.5 . .
H34A C34 H34B 109.5 . .
N7 C34 H34C 109.5 . .
H34A C34 H34C 109.5 . .
H34B C34 H34C 109.5 . .
N7 C35 H35A 109.5 . .
N7 C35 H35B 109.5 . .
H35A C35 H35B 109.5 . .
N7 C35 H35C 109.5 . .
H35A C35 H35C 109.5 . .
H35B C35 H35C 109.5 . .
N6 C18 N4 115.7(5) . .
N6 C18 H18 122.3 . .
N4 C18 H18 122.0 . .

loop_
_geom_bond_atom_site_label_1
_geom_bond_atom_site_label_2
_geom_bond_distance
_geom_bond_site_symmetry_2
Cu N1 1.990(4) 5_757
Cu N1 1.990(4) .
Cu N4 2.031(4) .
Cu N4 2.031(4) 5_757
Cu Cl3 2.7641(13) .
Cu Cl3 2.7641(13) 5_757
N1 C1 1.331(6) .
N1 C2 1.367(6) .
N2 C1 1.325(6) .
N2 N3 1.361(6) .
N2 C3 1.459(6) .
N3 C2 1.311(6) .
N4 C17 1.327(6) .
N4 C18 1.364(6) .
N5 C17 1.322(6) .
N5 N6 1.360(5) .
N5 C19 1.453(6) .
N6 C18 1.299(7) .
N7 C33 1.283(10) .
N7 C34 1.428(9) .
N7 C35 1.428(9) .
O1 C4 1.425(6) .
O1 H1 0.8200 .
O2 C20 1.452(6) .
O2 H2 0.8200 .
O3 C33 1.228(10) .
O1W H1W 0.85(2) .
O1W H2W 0.86(2) .
O2W H3W 0.85(2) .
C12 C11 1.371(8) .
C12 C7 1.380(7) .
C12 H12 0.9300 .
C11 C10 1.361(8) .
C11 H11 0.9300 .
C10 C9 1.359(8) .
C10 Cl1 1.724(6) .
C9 C8 1.370(8) .
C9 H9 0.9300 .
C8 C7 1.374(8) .
C8 H8 0.9300 .
C7 C6 1.485(7) .
C6 C5 1.535(7) .
C6 H6A 0.9700 .
C6 H6B 0.9700 .
C5 C4 1.551(7) .
C5 H5A 0.9700 .
C5 H5B 0.9700 .
C4 C3 1.525(7) .
C4 C13 1.556(7) .
C3 H3A 0.9700 .
C3 H3B 0.9700 .
C1 H1A 0.9300 .
C2 H2A 0.9300 .
C13 C16 1.517(8) .
C13 C15 1.540(8) .
C13 C14 1.551(8) .
C14 H15A 0.9600 .
C14 H15B 0.9600 .
C14 H15C 0.9600 .
C15 H17A 0.9600 .
C15 H17B 0.9600 .
C15 H17C 0.9600 .
C16 H16A 0.9600 .
C16 H16B 0.9600 .
C16 H16C 0.9600 .
C28 C23 1.365(8) .
C28 C27 1.408(11) .
C28 H28 0.9300 .
C27 C26 1.331(12) .
C27 H27 0.9300 .
C26 C25 1.305(12) .
C26 Cl2 1.735(8) .
C25 C24 1.359(9) .
C25 H25 0.9300 .
C24 C23 1.346(8) .
C24 H24 0.9300 .
C23 C22 1.509(8) .
C22 C21 1.498(7) .
C22 H22A 0.9700 .
C22 H22B 0.9700 .
C21 C20 1.535(7) .
C21 H21A 0.9700 .
C21 H21B 0.9700 .
C20 C19 1.533(6) .
C20 C29 1.567(7) .
C19 H19A 0.9700 .
C19 H19B 0.9700 .
C17 H17 0.9300 .
C29 C31 1.527(7) .
C29 C30 1.538(7) .
C29 C32 1.534(7) .
C30 H30A 0.9600 .
C30 H30B 0.9600 .
C30 H30C 0.9600 .
C31 H31A 0.9600 .
C31 H31B 0.9600 .
C31 H31C 0.9600 .
C32 H32A 0.9600 .
C32 H32B 0.9600 .
C32 H32C 0.9600 .
C33 H33 0.9300 .
C34 H34A 0.9600 .
C34 H34B 0.9600 .
C34 H34C 0.9600 .
C35 H35A 0.9600 .
C35 H35B 0.9600 .
C35 H35C 0.9600 .
C18 H18 0.9321 .

loop_
_geom_hbond_atom_site_label_D
_geom_hbond_atom_site_label_H
_geom_hbond_atom_site_label_A
_geom_hbond_distance_DH
_geom_hbond_distance_HA
_geom_hbond_distance_DA
_geom_hbond_angle_DHA
_geom_hbond_site_symmetry_A
O2 H2 Cl3 0.82 2.26 3.082(3) 176.8 6

loop_
_geom_torsion_atom_site_label_1
_geom_torsion_atom_site_label_2
_geom_torsion_atom_site_label_3
_geom_torsion_atom_site_label_4
_geom_torsion
_geom_torsion_site_symmetry_1
N1 Cu N1 C1 68(100) 5_757
N4 Cu N1 C1 -71.7(5) .
N4 Cu N1 C1 108.3(5) 5_757
Cl3 Cu N1 C1 -164.5(5) .
Cl3 Cu N1 C1 15.5(5) 5_757
N1 Cu N1 C2 -110(100) 5_757
N4 Cu N1 C2 110.3(4) .
N4 Cu N1 C2 -69.7(4) 5_757
Cl3 Cu N1 C2 17.6(4) .
Cl3 Cu N1 C2 -162.4(4) 5_757
C1 N2 N3 C2 0.5(6) .
C3 N2 N3 C2 -179.0(5) .
N1 Cu N4 C17 -90.4(4) 5_757
N1 Cu N4 C17 89.6(4) .
N4 Cu N4 C17 27(76) 5_757
Cl3 Cu N4 C17 179.2(4) .
Cl3 Cu N4 C17 -0.8(4) 5_757
N1 Cu N4 C18 95.7(5) 5_757
N1 Cu N4 C18 -84.3(5) .
N4 Cu N4 C18 -147(79) 5_757
Cl3 Cu N4 C18 5.3(4) .
Cl3 Cu N4 C18 -174.7(4) 5_757
C17 N5 N6 C18 0.7(6) .
C19 N5 N6 C18 -178.4(5) .
C7 C12 C11 C10 0.1(10) .
C12 C11 C10 C9 1.4(11) .
C12 C11 C10 Cl1 -179.4(5) .
C11 C10 C9 C8 -1.7(12) .
Cl1 C10 C9 C8 179.2(6) .
C10 C9 C8 C7 0.5(13) .
C9 C8 C7 C12 0.9(11) .
C9 C8 C7 C6 -179.5(7) .
C11 C12 C7 C8 -1.2(9) .
C11 C12 C7 C6 179.2(5) .
C8 C7 C6 C5 -90.2(7) .
C12 C7 C6 C5 89.3(7) .
C7 C6 C5 C4 -177.6(5) .
C6 C5 C4 O1 -25.2(6) .
C6 C5 C4 C3 93.5(5) .
C6 C5 C4 C13 -144.9(5) .
C1 N2 C3 C4 -84.5(7) .
N3 N2 C3 C4 94.9(6) .
O1 C4 C3 N2 72.2(6) .
C5 C4 C3 N2 -44.7(6) .
C13 C4 C3 N2 -168.2(5) .
N3 N2 C1 N1 -0.1(6) .
C3 N2 C1 N1 179.3(5) .
C2 N1 C1 N2 -0.3(6) .
Cu N1 C1 N2 -178.6(3) .
N2 N3 C2 N1 -0.7(6) .
C1 N1 C2 N3 0.7(6) .
Cu N1 C2 N3 179.1(4) .
O1 C4 C13 C16 -174.1(5) .
C3 C4 C13 C16 66.7(7) .
C5 C4 C13 C16 -56.7(7) .
O1 C4 C13 C15 -52.9(7) .
C3 C4 C13 C15 -172.1(5) .
C5 C4 C13 C15 64.5(7) .
O1 C4 C13 C14 64.9(6) .
C3 C4 C13 C14 -54.3(7) .
C5 C4 C13 C14 -177.7(5) .
C23 C28 C27 C26 2.3(12) .
C28 C27 C26 C25 -2.1(15) .
C28 C27 C26 Cl2 178.1(6) .
C27 C26 C25 C24 0.9(16) .
Cl2 C26 C25 C24 -179.3(6) .
C26 C25 C24 C23 0.1(13) .
C25 C24 C23 C28 0.1(11) .
C25 C24 C23 C22 176.6(7) .
C27 C28 C23 C24 -1.4(10) .
C27 C28 C23 C22 -177.9(6) .
C24 C23 C22 C21 98.1(8) .
C28 C23 C22 C21 -85.6(8) .
C23 C22 C21 C20 168.3(6) .
C22 C21 C20 O2 -28.7(7) .
C22 C21 C20 C19 88.3(6) .
C22 C21 C20 C29 -148.0(6) .
C17 N5 C19 C20 -70.5(7) .
N6 N5 C19 C20 108.4(5) .
O2 C20 C19 N5 68.6(5) .
C21 C20 C19 N5 -47.6(6) .
C29 C20 C19 N5 -172.7(4) .
N6 N5 C17 N4 -0.6(6) .
C19 N5 C17 N4 178.4(4) .
C18 N4 C17 N5 0.2(6) .
Cu N4 C17 N5 -174.8(3) .
O2 C20 C29 C31 178.1(4) .
C19 C20 C29 C31 60.4(6) .
C21 C20 C29 C31 -64.5(6) .
O2 C20 C29 C30 56.8(6) .
C19 C20 C29 C30 -60.9(6) .
C21 C20 C29 C30 174.2(5) .
O2 C20 C29 C32 -60.7(5) .
C19 C20 C29 C32 -178.4(4) .
C21 C20 C29 C32 56.7(6) .
C34 N7 C33 O3 179.8(8) .
C35 N7 C33 O3 -2.5(14) .
N5 N6 C18 N4 -0.6(7) .
C17 N4 C18 N6 0.3(7) .
Cu N4 C18 N6 175.6(4) .
